data_2208507
loop_
_publ_author_name
'Yan, Fan-Yong'
'Ge, Feng-Yan'
'Wang Jin-Peng'
'Yan Xi-Long'
'Bai Guo-Yi'

_publ_section_title
;
 2-[4-(Diethylamino)-2-hydroxybenzoyl]-3,4,5,6-tetrafluorobenzoic acid
;
_journal_coeditor_code BT2014
_journal_issue 4
_journal_name_full 'Acta Crystallographica Section E'
_journal_page_first o1509
_journal_page_last o1510
_journal_paper_doi 10.1107/S1600536806009731
_journal_volume 62
_journal_year 2006
_chemical_formula_iupac 'C18 H15 F4 N O4'
_chemical_formula_moiety 'C18 H15 F4 N O4'
_chemical_formula_sum 'C18 H15 F4 N O4'
_chemical_formula_weight 385.31
_chemical_melting_point 441
_chemical_name_systematic
;
2-[4-(Diethylamino)-2-hydroxybenzoyl]-3,4,5,6-tetrafluorobenzoic acid
;
_space_group_IT_number 14
_symmetry_cell_setting monoclinic
_symmetry_space_group_name_Hall '-P 2ybc'
_symmetry_space_group_name_H-M 'P 1 21/c 1'
_atom_sites_solution_hydrogens geom
_atom_sites_solution_primary direct
_atom_sites_solution_secondary difmap
_cell_angle_alpha 90.00
_cell_angle_beta 100.321(3)
_cell_angle_gamma 90.00
_cell_formula_units_Z 4
_cell_length_a 12.954(2)
_cell_length_b 15.480(3)
_cell_length_c 9.0431(16)
_cell_measurement_reflns_used 2700
_cell_measurement_temperature 294(2)
_cell_measurement_theta_max 24.30
_cell_measurement_theta_min 3.08
_cell_volume 1784.1(5)
_computing_cell_refinement SMART
_computing_data_collection 'SMART (Bruker, 1997)'
_computing_data_reduction 'SAINT (Bruker, 1997)'
_computing_molecular_graphics 'SHELXTL (Bruker, 1997)'
_computing_publication_material SHELXTL
_computing_structure_refinement 'SHELXL97 (Sheldrick, 1997)'
_computing_structure_solution 'SHELXS97 (Sheldrick, 1997)'
_diffrn_ambient_temperature 294(2)
_diffrn_measured_fraction_theta_full 0.996
_diffrn_measured_fraction_theta_max 0.996
_diffrn_measurement_device_type 'Bruker SMART CCD area-detector'
_diffrn_measurement_method '\f and \w'
_diffrn_radiation_monochromator graphite
_diffrn_radiation_source 'fine-focus sealed tube'
_diffrn_radiation_type MoK\a
_diffrn_radiation_wavelength 0.71073
_diffrn_reflns_av_R_equivalents 0.0399
_diffrn_reflns_av_sigmaI/netI 0.0442
_diffrn_reflns_limit_h_max 11
_diffrn_reflns_limit_h_min -16
_diffrn_reflns_limit_k_max 19
_diffrn_reflns_limit_k_min -16
_diffrn_reflns_limit_l_max 11
_diffrn_reflns_limit_l_min -10
_diffrn_reflns_number 9906
_diffrn_reflns_theta_full 26.38
_diffrn_reflns_theta_max 26.38
_diffrn_reflns_theta_min 1.60
_diffrn_standards_decay_% 0
_diffrn_standards_interval_count 0
_diffrn_standards_number 0
_exptl_absorpt_coefficient_mu 0.128
_exptl_absorpt_correction_T_max 0.9699
_exptl_absorpt_correction_T_min 0.9505
_exptl_absorpt_correction_type multi-scan
_exptl_absorpt_process_details '(SADABS; Bruker, 1997)'
_exptl_crystal_colour colourless
_exptl_crystal_density_diffrn 1.435
_exptl_crystal_density_method 'not measured'
_exptl_crystal_description prism
_exptl_crystal_F_000 792
_exptl_crystal_size_max 0.40
_exptl_crystal_size_mid 0.30
_exptl_crystal_size_min 0.24
_refine_diff_density_max 0.165
_refine_diff_density_min -0.178
_refine_ls_extinction_coef 0.049(3)
_refine_ls_extinction_expression Fc^*^=kFc[1+0.001xFc^2^\l^3^/sin(2\q)]^-1/4^
_refine_ls_extinction_method SHELXL97
_refine_ls_goodness_of_fit_ref 1.000
_refine_ls_hydrogen_treatment constr
_refine_ls_matrix_type full
_refine_ls_number_parameters 253
_refine_ls_number_reflns 3639
_refine_ls_number_restraints 28
_refine_ls_restrained_S_all 1.058
_refine_ls_R_factor_all 0.0903
_refine_ls_R_factor_gt 0.0448
_refine_ls_shift/su_max 0.000
_refine_ls_shift/su_mean 0.000
_refine_ls_structure_factor_coef Fsqd
_refine_ls_weighting_details 'calc w=1/[\s^2^(Fo^2^)+(0.0596P)^2^+0.2523P] where P=(Fo^2^+2Fc^2^)/3'
_refine_ls_weighting_scheme calc
_refine_ls_wR_factor_gt 0.1055
_refine_ls_wR_factor_ref 0.1307
_reflns_number_gt 2097
_reflns_number_total 3639
_reflns_threshold_expression I>2\s(I)
_cod_data_source_file bt2014.cif
_cod_data_source_block I
_cod_depositor_comments
;
The following automatic conversions were performed:
'_symmetry_cell_setting' value 'Monoclinic' changed to 'monoclinic'
according to '/home/saulius/struct/CIF-dictionaries/cif_core.dic'
dictionary named 'cif_core.dic' version 2.4.1 from 2010-06-29.

Automatic conversion script
Id: cif_fix_enum 1527 2010-12-29 10:47:43Z saulius 

The following automatic conversions were performed:

'_symmetry_cell_setting' value 'Monoclinic' changed to 'monoclinic'
according to /home/saulius/struct/CIF-dictionaries/cif_core.dic
dictionary named 'cif_core.dic' version 2.4.1 from 2010-06-29.

Automatic conversion script
Id: cif_fix_values 1715 2011-07-08 13:25:40Z adriana 
;
_cod_original_sg_symbol_H-M 'P 21/c'
_cod_database_code 2208507
_cod_database_fobs_code 2208507

loop_
_symmetry_equiv_pos_as_xyz
'x, y, z'
'-x, y+1/2, -z+1/2'
'-x, -y, -z'
'x, -y-1/2, z-1/2'

loop_
_atom_site_type_symbol
_atom_site_label
_atom_site_fract_x
_atom_site_fract_y
_atom_site_fract_z
_atom_site_U_iso_or_equiv
_atom_site_adp_type
_atom_site_calc_flag
_atom_site_refinement_flags
_atom_site_occupancy
_atom_site_disorder_assembly
_atom_site_disorder_group
F F1 0.81168(11) 0.34917(9) 0.14436(16) 0.0706(5) Uani d . 1 . .
F F2 0.94965(13) 0.46654(9) 0.27923(19) 0.0819(5) Uani d . 1 . .
F F3 1.11406(12) 0.41644(10) 0.4913(2) 0.0882(5) Uani d . 1 . .
F F4 1.13683(12) 0.25224(10) 0.57361(19) 0.0826(5) Uani d . 1 . .
O O1 1.09085(13) 0.09214(13) 0.4983(2) 0.0742(6) Uani d . 1 . .
H H1 1.091(3) 0.037(2) 0.526(4) 0.126(14) Uiso d . 1 . .
O O2 0.91989(12) 0.07090(10) 0.4215(2) 0.0624(5) Uani d . 1 . .
O O3 0.85684(13) 0.12813(11) 0.10201(19) 0.0637(5) Uani d . 1 . .
O O4 0.67601(17) 0.05035(13) 0.0569(2) 0.0815(6) Uani d . 1 . .
H H4 0.745(2) 0.065(2) 0.050(3) 0.100(11) Uiso d . 1 . .
N N1 0.41855(16) 0.14633(18) 0.3338(3) 0.0849(8) Uani d D 1 . .
C C1 0.89252(17) 0.32244(14) 0.2483(3) 0.0497(6) Uani d . 1 . .
C C2 0.96326(19) 0.38315(14) 0.3165(3) 0.0544(6) Uani d . 1 . .
C C3 1.04577(19) 0.35814(16) 0.4221(3) 0.0576(6) Uani d . 1 . .
C C4 1.05742(17) 0.27233(16) 0.4620(3) 0.0547(6) Uani d . 1 . .
C C5 0.98776(16) 0.20995(14) 0.3944(3) 0.0462(5) Uani d . 1 . .
C C6 0.99664(17) 0.11774(15) 0.4396(3) 0.0498(6) Uani d . 1 . .
C C7 0.90234(16) 0.23621(13) 0.2851(2) 0.0434(5) Uani d . 1 . .
C C8 0.82490(17) 0.17243(14) 0.1992(2) 0.0453(5) Uani d . 1 . .
C C9 0.72110(16) 0.16813(13) 0.2306(2) 0.0435(5) Uani d . 1 . .
C C10 0.64869(19) 0.10566(15) 0.1595(3) 0.0551(6) Uani d . 1 A .
C C11 0.54954(19) 0.09860(16) 0.1932(3) 0.0623(7) Uani d . 1 . .
H H11A 0.5041 0.0567 0.1450 0.075 Uiso calc R 1 A .
C C12 0.51572(18) 0.15308(17) 0.2985(3) 0.0613(7) Uani d . 1 A .
C C13 0.58695(18) 0.21684(17) 0.3677(3) 0.0609(7) Uani d . 1 . .
H H13A 0.5664 0.2552 0.4360 0.073 Uiso calc R 1 A .
C C14 0.68499(16) 0.22229(15) 0.3348(2) 0.0498(6) Uani d . 1 A .
H H14A 0.7304 0.2640 0.3838 0.060 Uiso calc R 1 . .
C C15 0.3453(2) 0.0786(3) 0.2698(4) 0.1108(13) Uani d DU 1 A 1
H H15A 0.3509 0.0700 0.1653 0.133 Uiso calc R 1 A 1
H H15B 0.2742 0.0972 0.2730 0.133 Uiso calc R 1 A 1
C C16 0.3661(4) -0.0059(3) 0.3530(5) 0.181(2) Uani d DU 1 A 1
H H16A 0.3108 -0.0459 0.3168 0.271 Uiso calc R 1 A 1
H H16B 0.3691 0.0037 0.4586 0.271 Uiso calc R 1 A 1
H H16C 0.4318 -0.0292 0.3366 0.271 Uiso calc R 1 A 1
C C17 0.3837(3) 0.2025(3) 0.4460(4) 0.1109(13) Uani d DU 1 A 1
H H17A 0.4419 0.2121 0.5280 0.133 Uiso calc R 1 A 1
H H17B 0.3285 0.1735 0.4866 0.133 Uiso calc R 1 A 1
C C18 0.3431(3) 0.2892(3) 0.3818(5) 0.1450(18) Uani d DU 1 A 1
H H18A 0.3218 0.3235 0.4595 0.217 Uiso calc R 1 A 1
H H18B 0.2841 0.2803 0.3023 0.217 Uiso calc R 1 A 1
H H18C 0.3976 0.3187 0.3428 0.217 Uiso calc R 1 A 1

loop_
_atom_site_aniso_label
_atom_site_aniso_U_11
_atom_site_aniso_U_22
_atom_site_aniso_U_33
_atom_site_aniso_U_12
_atom_site_aniso_U_13
_atom_site_aniso_U_23
F1 0.0730(9) 0.0589(9) 0.0766(10) 0.0109(7) 0.0047(8) 0.0201(7)
F2 0.1058(12) 0.0459(8) 0.0968(12) -0.0039(8) 0.0255(10) 0.0096(8)
F3 0.0809(11) 0.0719(10) 0.1097(14) -0.0221(9) 0.0115(9) -0.0166(9)
F4 0.0620(9) 0.0829(11) 0.0934(12) -0.0004(8) -0.0122(9) 0.0001(9)
O1 0.0505(10) 0.0580(12) 0.1084(16) 0.0085(9) -0.0012(10) 0.0169(11)
O2 0.0474(9) 0.0548(10) 0.0861(13) 0.0072(8) 0.0149(9) 0.0181(9)
O3 0.0714(11) 0.0642(10) 0.0614(11) 0.0032(9) 0.0283(9) -0.0106(9)
O4 0.0855(14) 0.0728(13) 0.0894(15) -0.0137(11) 0.0243(12) -0.0371(11)
N1 0.0521(13) 0.130(2) 0.0755(16) -0.0305(13) 0.0186(12) -0.0165(15)
C1 0.0496(13) 0.0507(14) 0.0520(14) 0.0058(11) 0.0182(11) 0.0103(11)
C2 0.0637(15) 0.0411(13) 0.0644(16) 0.0000(11) 0.0278(13) 0.0052(11)
C3 0.0547(15) 0.0532(15) 0.0691(17) -0.0109(12) 0.0226(13) -0.0098(13)
C4 0.0400(12) 0.0650(16) 0.0590(15) 0.0022(11) 0.0089(11) 0.0001(12)
C5 0.0421(12) 0.0473(13) 0.0524(14) 0.0057(10) 0.0169(10) 0.0037(10)
C6 0.0430(13) 0.0553(14) 0.0523(14) 0.0099(11) 0.0120(11) 0.0068(11)
C7 0.0446(12) 0.0433(12) 0.0468(13) 0.0060(9) 0.0201(10) 0.0052(10)
C8 0.0536(13) 0.0413(12) 0.0423(12) 0.0065(10) 0.0119(10) 0.0063(10)
C9 0.0447(12) 0.0434(12) 0.0420(12) 0.0033(9) 0.0068(9) 0.0015(10)
C10 0.0615(15) 0.0493(13) 0.0537(15) -0.0026(11) 0.0080(12) -0.0043(12)
C11 0.0589(15) 0.0626(16) 0.0636(17) -0.0177(12) 0.0055(13) -0.0072(13)
C12 0.0485(13) 0.0814(18) 0.0535(15) -0.0118(13) 0.0078(12) -0.0003(13)
C13 0.0480(13) 0.0777(17) 0.0590(16) -0.0068(13) 0.0150(12) -0.0169(13)
C14 0.0430(12) 0.0560(14) 0.0495(14) -0.0049(10) 0.0057(10) -0.0068(11)
C15 0.0694(19) 0.159(4) 0.103(3) -0.051(2) 0.0124(18) -0.013(3)
C16 0.176(4) 0.180(4) 0.180(5) -0.107(4) 0.016(4) 0.033(4)
C17 0.0665(19) 0.185(4) 0.088(2) -0.036(2) 0.0344(18) -0.036(3)
C18 0.089(3) 0.201(5) 0.144(4) 0.017(3) 0.018(3) -0.076(4)

loop_
_atom_type_symbol
_atom_type_description
_atom_type_scat_dispersion_real
_atom_type_scat_dispersion_imag
_atom_type_scat_source
C C 0.0033 0.0016 'International Tables Vol C Tables 4.2.6.8 and 6.1.1.4'
H H 0.0000 0.0000 'International Tables Vol C Tables 4.2.6.8 and 6.1.1.4'
N N 0.0061 0.0033 'International Tables Vol C Tables 4.2.6.8 and 6.1.1.4'
O O 0.0106 0.0060 'International Tables Vol C Tables 4.2.6.8 and 6.1.1.4'
F F 0.0171 0.0103 'International Tables Vol C Tables 4.2.6.8 and 6.1.1.4'

loop_
_geom_angle_atom_site_label_1
_geom_angle_atom_site_label_2
_geom_angle_atom_site_label_3
_geom_angle
C6 O1 H1 111(2)
C10 O4 H4 105.4(19)
C12 N1 C15 121.7(3)
C12 N1 C17 122.0(2)
C15 N1 C17 116.1(2)
F1 C1 C7 119.7(2)
F1 C1 C2 118.4(2)
C7 C1 C2 121.9(2)
F2 C2 C3 120.3(2)
F2 C2 C1 119.9(2)
C3 C2 C1 119.8(2)
F3 C3 C2 120.6(2)
F3 C3 C4 119.7(2)
C2 C3 C4 119.7(2)
F4 C4 C3 117.0(2)
F4 C4 C5 121.4(2)
C3 C4 C5 121.6(2)
C4 C5 C7 118.5(2)
C4 C5 C6 122.4(2)
C7 C5 C6 119.0(2)
O2 C6 O1 123.8(2)
O2 C6 C5 120.98(19)
O1 C6 C5 115.2(2)
C1 C7 C5 118.5(2)
C1 C7 C8 118.9(2)
C5 C7 C8 122.45(18)
O3 C8 C9 124.1(2)
O3 C8 C7 116.58(18)
C9 C8 C7 119.27(19)
C14 C9 C10 116.04(19)
C14 C9 C8 123.1(2)
C10 C9 C8 120.8(2)
O4 C10 C11 118.0(2)
O4 C10 C9 120.6(2)
C11 C10 C9 121.4(2)
C10 C11 C12 121.4(2)
C10 C11 H11A 119.3
C12 C11 H11A 119.3
N1 C12 C11 122.0(2)
N1 C12 C13 120.5(2)
C11 C12 C13 117.5(2)
C14 C13 C12 120.5(2)
C14 C13 H13A 119.8
C12 C13 H13A 119.8
C13 C14 C9 123.2(2)
C13 C14 H14A 118.4
C9 C14 H14A 118.4
N1 C15 C16 112.2(3)
N1 C15 H15A 109.2
C16 C15 H15A 109.2
N1 C15 H15B 109.2
C16 C15 H15B 109.2
H15A C15 H15B 107.9
C15 C16 H16A 109.5
C15 C16 H16B 109.5
H16A C16 H16B 109.5
C15 C16 H16C 109.5
H16A C16 H16C 109.5
H16B C16 H16C 109.5
N1 C17 C18 112.8(3)
N1 C17 H17A 109.0
C18 C17 H17A 109.0
N1 C17 H17B 109.0
C18 C17 H17B 109.0
H17A C17 H17B 107.8
C17 C18 H18A 109.5
C17 C18 H18B 109.5
H18A C18 H18B 109.5
C17 C18 H18C 109.5
H18A C18 H18C 109.5
H18B C18 H18C 109.5

loop_
_geom_bond_atom_site_label_1
_geom_bond_atom_site_label_2
_geom_bond_distance
F1 C1 1.341(2)
F2 C2 1.338(3)
F3 C3 1.338(3)
F4 C4 1.342(3)
O1 C6 1.302(3)
O1 H1 0.90(4)
O2 C6 1.218(3)
O3 C8 1.243(3)
O4 C10 1.355(3)
O4 H4 0.94(3)
N1 C12 1.357(3)
N1 C15 1.462(4)
N1 C17 1.468(4)
C1 C7 1.376(3)
C1 C2 1.379(3)
C2 C3 1.356(3)
C3 C4 1.378(3)
C4 C5 1.387(3)
C5 C7 1.405(3)
C5 C6 1.484(3)
C7 C8 1.518(3)
C8 C9 1.425(3)
C9 C14 1.403(3)
C9 C10 1.419(3)
C10 C11 1.376(3)
C11 C12 1.400(3)
C11 H11A 0.9300
C12 C13 1.418(3)
C13 C14 1.358(3)
C13 H13A 0.9300
C14 H14A 0.9300
C15 C16 1.509(5)
C15 H15A 0.9700
C15 H15B 0.9700
C16 H16A 0.9600
C16 H16B 0.9600
C16 H16C 0.9600
C17 C18 1.519(5)
C17 H17A 0.9700
C17 H17B 0.9700
C18 H18A 0.9600
C18 H18B 0.9600
C18 H18C 0.9600

loop_
_geom_hbond_atom_site_label_D
_geom_hbond_atom_site_label_H
_geom_hbond_atom_site_label_A
_geom_hbond_site_symmetry_A
_geom_hbond_distance_DH
_geom_hbond_distance_HA
_geom_hbond_distance_DA
_geom_hbond_angle_DHA
_geom_hbond_publ_flag
O1 H1 O2 3_756 0.90(4) 1.74(4) 2.637(2) 176(3) y
O4 H4 O3 . 0.94(3) 1.74(3) 2.600(3) 151(3) y

loop_
_geom_torsion_atom_site_label_1
_geom_torsion_atom_site_label_2
_geom_torsion_atom_site_label_3
_geom_torsion_atom_site_label_4
_geom_torsion
F1 C1 C2 F2 0.6(3)
C7 C1 C2 F2 -178.8(2)
F1 C1 C2 C3 180.0(2)
C7 C1 C2 C3 0.5(3)
F2 C2 C3 F3 0.6(3)
C1 C2 C3 F3 -178.8(2)
F2 C2 C3 C4 178.4(2)
C1 C2 C3 C4 -0.9(3)
F3 C3 C4 F4 1.8(3)
C2 C3 C4 F4 -176.0(2)
F3 C3 C4 C5 179.3(2)
C2 C3 C4 C5 1.4(4)
F4 C4 C5 C7 175.9(2)
C3 C4 C5 C7 -1.4(3)
F4 C4 C5 C6 -0.4(3)
C3 C4 C5 C6 -177.7(2)
C4 C5 C6 O2 153.8(2)
C7 C5 C6 O2 -22.5(3)
C4 C5 C6 O1 -26.3(3)
C7 C5 C6 O1 157.4(2)
F1 C1 C7 C5 -179.99(18)
C2 C1 C7 C5 -0.6(3)
F1 C1 C7 C8 3.9(3)
C2 C1 C7 C8 -176.63(19)
C4 C5 C7 C1 1.0(3)
C6 C5 C7 C1 177.42(19)
C4 C5 C7 C8 176.9(2)
C6 C5 C7 C8 -6.7(3)
C1 C7 C8 O3 103.0(2)
C5 C7 C8 O3 -72.9(3)
C1 C7 C8 C9 -75.4(3)
C5 C7 C8 C9 108.7(2)
O3 C8 C9 C14 -176.2(2)
C7 C8 C9 C14 2.1(3)
O3 C8 C9 C10 5.7(3)
C7 C8 C9 C10 -175.99(19)
C14 C9 C10 O4 179.9(2)
C8 C9 C10 O4 -1.9(3)
C14 C9 C10 C11 -0.8(3)
C8 C9 C10 C11 177.4(2)
O4 C10 C11 C12 179.7(2)
C9 C10 C11 C12 0.4(4)
C15 N1 C12 C11 3.4(4)
C17 N1 C12 C11 179.0(3)
C15 N1 C12 C13 -177.0(3)
C17 N1 C12 C13 -1.4(4)
C10 C11 C12 N1 -179.4(2)
C10 C11 C12 C13 0.9(4)
N1 C12 C13 C14 178.5(3)
C11 C12 C13 C14 -1.8(4)
C12 C13 C14 C9 1.5(4)
C10 C9 C14 C13 -0.1(3)
C8 C9 C14 C13 -178.3(2)
C12 N1 C15 C16 82.3(4)
C17 N1 C15 C16 -93.6(4)
C12 N1 C17 C18 83.3(4)
C15 N1 C17 C18 -100.9(4)

loop_
_cod_related_entry_id
_cod_related_entry_database
_cod_related_entry_code
1 ChemSpider 21128587
